data_7208775
loop_
_publ_author_name
'Kyprianidou, Eleni J.'
'Papaefstathiou, Giannis S.'
'Manos, Manolis J.'
'Tasiopoulos, Anastasios J.'

_publ_section_title
;
 A flexible Cd2+ metal organic framework with a unique (3,3,6)-connected
 topology, unprecedented secondary building units and single crystal to
 single crystal solvent exchange properties
;
_journal_issue 24
_journal_name_full CrystEngComm
_journal_page_first 8368
_journal_paper_doi 10.1039/c2ce25913c
_journal_volume 14
_journal_year 2012
_chemical_formula_moiety 'C41 H34 Cd3 N5 O15, C3 H6 N O, 10(H2 O)'
_chemical_formula_sum 'C44 H60 Cd3 N6 O26'
_chemical_formula_weight 1426.18
_chemical_name_systematic
;
?
;
_space_group_IT_number 15
_symmetry_cell_setting monoclinic
_symmetry_space_group_name_Hall '-C 2yc'
_symmetry_space_group_name_H-M 'C 1 2/c 1'
_atom_sites_solution_hydrogens geom
_atom_sites_solution_primary direct
_atom_sites_solution_secondary difmap
_audit_creation_method SHELXL-97
_cell_angle_alpha 90.00
_cell_angle_beta 116.429(4)
_cell_angle_gamma 90.00
_cell_formula_units_Z 8
_cell_length_a 34.0339(10)
_cell_length_b 18.7606(4)
_cell_length_c 22.3666(7)
_cell_measurement_reflns_used 6470
_cell_measurement_temperature 100(2)
_cell_measurement_theta_max 24.9982
_cell_measurement_theta_min 3.0450
_cell_volume 12788.4(8)
_computing_cell_refinement 'CrysAlis RED'
_computing_data_collection 'CrysAlis CCD'
_computing_data_reduction 'CrysAlis RED'
_computing_molecular_graphics
;
DIAMOND (Brandenburg, 2006)
MERCURY (Bruno et al. 2002)
;
_computing_publication_material 'WINGX (Farrugia, 1999)'
_computing_structure_refinement 'SHELXL-97 (Sheldrick, 1997)'
_computing_structure_solution 'SHELXL-97 (Sheldrick, 1997)'
_diffrn_ambient_temperature 100(2)
_diffrn_detector_area_resol_mean 10.4223
_diffrn_measured_fraction_theta_full 0.998
_diffrn_measured_fraction_theta_max 0.998
_diffrn_measurement_device_type 'SuperNova, Dual, Cu at zero, Atlas'
_diffrn_measurement_method '\w scans'
_diffrn_radiation_monochromator mirror
_diffrn_radiation_source 'SuperNova (Mo) X-ray Source'
_diffrn_radiation_type MoK\a
_diffrn_radiation_wavelength 0.71073
_diffrn_reflns_av_R_equivalents 0.0631
_diffrn_reflns_av_sigmaI/netI 0.0955
_diffrn_reflns_limit_h_max 40
_diffrn_reflns_limit_h_min -40
_diffrn_reflns_limit_k_max 22
_diffrn_reflns_limit_k_min -22
_diffrn_reflns_limit_l_max 26
_diffrn_reflns_limit_l_min -17
_diffrn_reflns_number 28140
_diffrn_reflns_theta_full 25.00
_diffrn_reflns_theta_max 25.00
_diffrn_reflns_theta_min 3.22
_exptl_absorpt_coefficient_mu 1.066
_exptl_absorpt_correction_T_max 1.00000
_exptl_absorpt_correction_T_min 0.76467
_exptl_absorpt_correction_type multi-scan
_exptl_absorpt_process_details 'Empirical absorption correction (CrysAlis RED, Oxford Diffraction)'
_exptl_crystal_colour 'light brown'
_exptl_crystal_density_diffrn 1.481
_exptl_crystal_density_method 'not measured'
_exptl_crystal_description polyhedral
_exptl_crystal_F_000 5744
_exptl_crystal_size_max 0.07
_exptl_crystal_size_mid 0.04
_exptl_crystal_size_min 0.03
_refine_diff_density_max 1.279
_refine_diff_density_min -0.765
_refine_diff_density_rms 0.125
_refine_ls_extinction_method none
_refine_ls_goodness_of_fit_ref 0.963
_refine_ls_hydrogen_treatment mixed
_refine_ls_matrix_type full
_refine_ls_number_parameters 682
_refine_ls_number_reflns 11248
_refine_ls_number_restraints 149
_refine_ls_restrained_S_all 0.971
_refine_ls_R_factor_all 0.0976
_refine_ls_R_factor_gt 0.0608
_refine_ls_shift/su_max 0.001
_refine_ls_shift/su_mean 0.000
_refine_ls_structure_factor_coef Fsqd
_refine_ls_weighting_details 'calc w=1/[\s^2^(Fo^2^)+(0.0916P)^2^+0.0000P] where P=(Fo^2^+2Fc^2^)/3'
_refine_ls_weighting_scheme calc
_refine_ls_wR_factor_gt 0.1555
_refine_ls_wR_factor_ref 0.1720
_reflns_number_gt 7084
_reflns_number_total 11248
_reflns_threshold_expression >2sigma(I)
_cod_data_source_file c2ce25913c.txt
_cod_data_source_block UCY-3
_cod_depositor_comments
;
The following automatic conversions were performed:

'_symmetry_cell_setting' value 'Monoclinic' changed to 'monoclinic'
according to /home/saulius/struct/CIF-dictionaries/cif_core.dic
dictionary named 'cif_core.dic' version 2.4.2 from 2011-04-26.

Automatic conversion script
Id: cif_fix_values 1891 2012-01-12 08:04:46Z andrius 
;
_cod_original_cell_volume 12788.4(6)
_cod_original_sg_symbol_H-M 'C 2/c'
_cod_database_code 7208775

loop_
_symmetry_equiv_pos_as_xyz
'x, y, z'
'-x, y, -z+1/2'
'x+1/2, y+1/2, z'
'-x+1/2, y+1/2, -z+1/2'
'-x, -y, -z'
'x, -y, z-1/2'
'-x+1/2, -y+1/2, -z'
'x+1/2, -y+1/2, z-1/2'

loop_
_atom_site_label
_atom_site_type_symbol
_atom_site_fract_x
_atom_site_fract_y
_atom_site_fract_z
_atom_site_U_iso_or_equiv
_atom_site_adp_type
_atom_site_occupancy
_atom_site_symmetry_multiplicity
_atom_site_calc_flag
_atom_site_refinement_flags
_atom_site_disorder_assembly
_atom_site_disorder_group
Cd1 Cd 0.287696(15) 0.12421(3) 0.70115(3) 0.03657(17) Uani 1 1 d . . .
Cd2 Cd 0.175216(17) 0.06246(3) 0.54820(3) 0.04184(18) Uani 1 1 d . . .
Cd3 Cd 0.175462(16) 0.14297(3) 0.68842(3) 0.04036(18) Uani 1 1 d . . .
O1 O 0.3570(3) 0.1433(6) 0.7207(5) 0.073(3) Uani 0.70 1 d P . .
O1A O 0.3650(6) 0.0703(10) 0.7371(10) 0.061(5) Uani 0.30 1 d P . .
O2 O 0.3503(2) 0.1321(4) 0.8122(4) 0.057(2) Uani 0.70 1 d P . .
O2A O 0.3540(6) 0.1756(10) 0.7595(11) 0.044(5) Uani 0.30 1 d PU . .
O3 O 0.22049(15) 0.0979(3) 0.5063(2) 0.0472(13) Uani 1 1 d . . .
O4 O 0.27521(16) 0.0638(2) 0.6032(3) 0.0446(13) Uani 1 1 d . . .
O5 O 0.18497(14) 0.1768(2) 0.5949(2) 0.0381(11) Uani 1 1 d . . .
O6 O 0.25387(14) 0.2167(2) 0.6290(2) 0.0374(11) Uani 1 1 d . . .
O7 O 0.1186(2) 0.0609(4) 0.5760(4) 0.105(3) Uani 1 1 d . . .
O8 O 0.1052(2) 0.1583(5) 0.6254(4) 0.101(3) Uani 1 1 d . . .
O9 O 0.21515(14) 0.0511(2) 0.6649(2) 0.0375(12) Uani 1 1 d . . .
O10 O 0.27985(14) 0.0134(2) 0.7396(2) 0.0436(13) Uani 1 1 d . . .
O11 O 0.19772(16) 0.2543(3) 0.7251(3) 0.0503(14) Uani 1 1 d . . .
O12 O 0.25361(15) 0.1803(2) 0.7586(2) 0.0404(12) Uani 1 1 d . . .
O13 O 0.12101(17) 0.1007(3) 0.4483(3) 0.0592(15) Uani 1 1 d . . .
O14 O 0.1697(3) -0.0523(3) 0.5203(4) 0.095(2) Uani 1 1 d D . .
O15 O 0.1819(2) 0.0716(4) 0.7709(3) 0.090(2) Uani 1 1 d . . .
O16 O 0.4529(7) 0.8310(11) 0.8792(12) 0.284(10) Uani 1 1 d DU . .
N1 N 0.4111(2) 0.1556(4) 0.5905(3) 0.0565(19) Uani 1 1 d . . .
N2 N 0.11289(18) -0.1585(3) 0.6215(3) 0.0512(18) Uani 1 1 d . . .
N3 N 0.1009(3) 0.1642(4) 0.3516(3) 0.073(2) Uani 1 1 d U . .
N4 N 0.1885(7) -0.1771(12) 0.5297(11) 0.252(7) Uani 1 1 d DU . .
N5 N 0.2268(5) 0.0081(7) 0.8598(7) 0.144(4) Uani 1 1 d U . .
N6 N 0.4040(5) 0.9002(8) 0.8854(8) 0.171(5) Uani 1 1 d DU . .
C1 C 0.3745(3) 0.1348(5) 0.7755(7) 0.080(4) Uani 1 1 d . A .
C3 C 0.4491(4) 0.1377(6) 0.7895(6) 0.053(3) Uani 0.70 1 d PU A 1
H3 H 0.4373 0.1301 0.7437 0.064 Uiso 0.70 1 calc PR A 1
C3A C 0.4568(8) 0.0824(14) 0.8023(11) 0.038(6) Uani 0.30 1 d PU A 2
H3A H 0.4469 0.0414 0.7765 0.045 Uiso 0.30 1 calc PR A 2
C2 C 0.4239(3) 0.1406(5) 0.8156(5) 0.072(3) Uani 1 1 d . . .
C4 C 0.4946(4) 0.1453(7) 0.8257(7) 0.040(3) Uani 0.60 1 d PU A 1
H4 H 0.5116 0.1412 0.8028 0.047 Uiso 0.60 1 calc PR A 1
C4A C 0.5042(8) 0.1048(14) 0.8374(12) 0.069(7) Uani 0.40 1 d PU A 2
H4A H 0.5255 0.0861 0.8264 0.083 Uiso 0.40 1 calc PR A 2
C5 C 0.5144(3) 0.1577(5) 0.8894(6) 0.080(3) Uani 1 1 d . . .
C6 C 0.4867(3) 0.1595(6) 0.9257(6) 0.051(3) Uani 0.70 1 d P A 1
H6 H 0.4997 0.1638 0.9720 0.061 Uiso 0.70 1 calc PR A 1
C6A C 0.4889(9) 0.2152(18) 0.8730(16) 0.080(11) Uani 0.30 1 d P A 2
H6A H 0.4996 0.2612 0.8851 0.097 Uiso 0.30 1 calc PR A 2
C8 C 0.4378(3) 0.1680(7) 0.5726(7) 0.109(5) Uani 1 1 d D . .
C7 C 0.4416(4) 0.1547(6) 0.8903(6) 0.054(3) Uani 0.70 1 d P A 1
H7 H 0.4232 0.1598 0.9107 0.064 Uiso 0.70 1 calc PR A 1
C7A C 0.4436(9) 0.1991(16) 0.8352(14) 0.057(7) Uani 0.30 1 d PU A 2
H7A H 0.4253 0.2388 0.8229 0.069 Uiso 0.30 1 calc PR A 2
C9 C 0.2605(2) 0.0970(4) 0.5479(4) 0.0407(18) Uani 1 1 d . . .
C10 C 0.2913(2) 0.1371(4) 0.5297(3) 0.0367(17) Uani 1 1 d . . .
C11 C 0.2749(2) 0.1848(3) 0.4768(3) 0.0333(16) Uani 1 1 d . . .
H11 H 0.2448 0.1899 0.4515 0.040 Uiso 1 1 calc R . .
C12 C 0.3038(2) 0.2253(3) 0.4614(3) 0.0348(17) Uani 1 1 d . . .
C13 C 0.3493(2) 0.2158(4) 0.4982(3) 0.0422(18) Uani 1 1 d . . .
H13 H 0.3685 0.2418 0.4874 0.051 Uiso 1 1 calc R . .
C14 C 0.3659(2) 0.1665(4) 0.5519(3) 0.0370(17) Uani 1 1 d . . .
C15 C 0.3369(2) 0.1294(4) 0.5675(4) 0.0402(18) Uani 1 1 d . . .
H15 H 0.3477 0.0985 0.6039 0.048 Uiso 1 1 calc R . .
C16 C 0.2135(2) 0.2194(4) 0.5918(3) 0.0369(17) Uani 1 1 d . . .
C17 C 0.0945(3) 0.1106(7) 0.5811(6) 0.077(3) Uani 1 1 d . . .
C18 C 0.0475(3) 0.1125(6) 0.5267(5) 0.075(3) Uani 1 1 d . . .
C19 C 0.0329(3) 0.0650(6) 0.4759(6) 0.080(3) Uani 1 1 d . . .
H19 H 0.0524 0.0311 0.4745 0.096 Uiso 1 1 calc R . .
C20 C -0.0109(3) 0.0644(5) 0.4244(5) 0.072(3) Uani 1 1 d . . .
H20 H -0.0200 0.0312 0.3900 0.086 Uiso 1 1 calc R . .
C21 C -0.0394(2) 0.1151(4) 0.4275(4) 0.054(2) Uani 1 1 d . . .
C22 C -0.0241(3) 0.1628(5) 0.4790(5) 0.084(3) Uani 1 1 d . . .
H22 H -0.0433 0.1964 0.4818 0.101 Uiso 1 1 calc R . .
C23 C 0.0194(3) 0.1626(6) 0.5276(5) 0.089(3) Uani 1 1 d . . .
H23 H 0.0291 0.1973 0.5607 0.106 Uiso 1 1 calc R . .
C24 C 0.0861(2) -0.1132(4) 0.6230(5) 0.057(2) Uani 1 1 d D . .
C25 C 0.2403(2) 0.0020(4) 0.7032(3) 0.0416(18) Uani 1 1 d . . .
C26 C 0.2213(2) -0.0691(3) 0.7016(3) 0.0378(18) Uani 1 1 d . . .
C27 C 0.2478(2) -0.1270(4) 0.7278(3) 0.0356(17) Uani 1 1 d . . .
H27 H 0.2779 -0.1203 0.7507 0.043 Uiso 1 1 calc R . .
C28 C 0.2311(2) -0.1952(4) 0.7214(3) 0.0369(17) Uani 1 1 d . . .
C29 C 0.1862(2) -0.2055(4) 0.6876(3) 0.0423(19) Uani 1 1 d . . .
H29 H 0.1746 -0.2513 0.6822 0.051 Uiso 1 1 calc R . .
C30 C 0.1584(2) -0.1469(4) 0.6618(4) 0.0437(19) Uani 1 1 d . . .
C31 C 0.1766(2) -0.0788(4) 0.6689(4) 0.0410(19) Uani 1 1 d . . .
H31 H 0.1582 -0.0396 0.6513 0.049 Uiso 1 1 calc R . .
C32 C 0.2379(2) 0.2433(4) 0.7529(3) 0.0389(18) Uani 1 1 d . . .
C33 C 0.1301(3) 0.1378(5) 0.4098(4) 0.060(2) Uani 1 1 d U . .
C34 C 0.0534(4) 0.1527(7) 0.3256(6) 0.116(4) Uani 1 1 d U . .
H34A H 0.0384 0.1763 0.2833 0.174 Uiso 1 1 calc R . .
H34B H 0.0437 0.1718 0.3565 0.174 Uiso 1 1 calc R . .
H34C H 0.0473 0.1025 0.3200 0.174 Uiso 1 1 calc R . .
C35 C 0.1140(4) 0.2083(6) 0.3094(5) 0.095(3) Uani 1 1 d U . .
H35A H 0.0884 0.2225 0.2701 0.143 Uiso 1 1 calc R . .
H35B H 0.1331 0.1814 0.2967 0.143 Uiso 1 1 calc R . .
H35C H 0.1291 0.2499 0.3338 0.143 Uiso 1 1 calc R . .
C36 C 0.1969(7) -0.1014(10) 0.5436(12) 0.246(8) Uani 1 1 d DU . .
C37 C 0.1422(7) -0.1958(12) 0.5002(11) 0.238(7) Uani 1 1 d DU . .
H37A H 0.1391 -0.2467 0.4955 0.357 Uiso 1 1 calc R . .
H37B H 0.1273 -0.1740 0.4570 0.357 Uiso 1 1 calc R . .
H37C H 0.1296 -0.1793 0.5285 0.357 Uiso 1 1 calc R . .
C38 C 0.2292(8) -0.2180(12) 0.5589(12) 0.263(8) Uani 1 1 d DU . .
H38A H 0.2536 -0.1861 0.5795 0.394 Uiso 1 1 calc R . .
H38B H 0.2322 -0.2447 0.5245 0.394 Uiso 1 1 calc R . .
H38C H 0.2286 -0.2502 0.5918 0.394 Uiso 1 1 calc R . .
C39 C 0.2149(5) 0.0673(8) 0.8191(8) 0.116(4) Uani 1 1 d U . .
C40 C 0.1949(6) -0.0546(8) 0.8450(8) 0.154(5) Uani 1 1 d U . .
H40A H 0.2086 -0.0916 0.8773 0.231 Uiso 1 1 calc R . .
H40B H 0.1874 -0.0727 0.8011 0.231 Uiso 1 1 calc R . .
H40C H 0.1688 -0.0387 0.8473 0.231 Uiso 1 1 calc R . .
C41 C 0.2709(6) -0.0176(9) 0.8985(9) 0.170(5) Uani 1 1 d U . .
H41A H 0.2701 -0.0608 0.9209 0.255 Uiso 1 1 calc R . .
H41B H 0.2877 0.0176 0.9309 0.255 Uiso 1 1 calc R . .
H41C H 0.2842 -0.0268 0.8694 0.255 Uiso 1 1 calc R . .
C42 C 0.4176(7) 0.8276(9) 0.8836(10) 0.211(9) Uani 1 1 d DU . .
C43 C 0.3616(5) 0.9132(10) 0.8835(8) 0.177(6) Uani 1 1 d DU . .
H43A H 0.3567 0.9636 0.8832 0.265 Uiso 1 1 calc R . .
H43B H 0.3608 0.8923 0.9221 0.265 Uiso 1 1 calc R . .
H43C H 0.3391 0.8922 0.8439 0.265 Uiso 1 1 calc R . .
C44 C 0.4341(8) 0.9602(11) 0.9100(13) 0.353(18) Uani 1 1 d DU . .
H44A H 0.4178 1.0028 0.9077 0.529 Uiso 1 1 calc R . .
H44B H 0.4493 0.9659 0.8830 0.529 Uiso 1 1 calc R . .
H44C H 0.4549 0.9516 0.9555 0.529 Uiso 1 1 calc R . .
H8 H 0.430(9) 0.178(15) 0.527(4) 0.423 Uiso 1 1 d D . .
H24 H 0.060(5) -0.117(15) 0.628(15) 0.423 Uiso 1 1 d D . .

loop_
_atom_site_aniso_label
_atom_site_aniso_U_11
_atom_site_aniso_U_22
_atom_site_aniso_U_33
_atom_site_aniso_U_23
_atom_site_aniso_U_13
_atom_site_aniso_U_12
Cd1 0.0188(3) 0.0342(3) 0.0413(3) 0.0052(2) -0.0005(2) -0.0034(2)
Cd2 0.0290(3) 0.0369(3) 0.0410(3) 0.0020(2) -0.0013(2) -0.0074(2)
Cd3 0.0247(3) 0.0380(3) 0.0442(3) 0.0019(2) 0.0025(2) -0.0076(2)
O1 0.017(4) 0.106(9) 0.063(6) 0.029(6) -0.011(4) -0.001(4)
O1A 0.046(12) 0.056(13) 0.081(14) 0.003(11) 0.028(11) 0.020(10)
O2 0.020(4) 0.058(5) 0.074(6) -0.002(4) 0.005(4) -0.002(3)
O2A 0.038(6) 0.042(6) 0.046(6) -0.001(5) 0.015(4) -0.007(4)
O3 0.029(3) 0.052(3) 0.046(3) 0.002(3) 0.004(3) -0.002(2)
O4 0.043(3) 0.038(3) 0.047(3) 0.004(2) 0.015(3) 0.001(2)
O5 0.024(3) 0.036(3) 0.042(3) 0.002(2) 0.004(2) -0.003(2)
O6 0.025(3) 0.036(3) 0.037(3) 0.004(2) 0.001(2) 0.004(2)
O7 0.026(3) 0.121(6) 0.152(7) 0.101(6) 0.024(4) 0.012(4)
O8 0.030(4) 0.145(8) 0.098(6) 0.033(5) 0.001(4) -0.022(4)
O9 0.026(3) 0.027(3) 0.045(3) 0.012(2) 0.003(2) 0.000(2)
O10 0.023(3) 0.038(3) 0.050(3) 0.015(2) -0.001(2) -0.003(2)
O11 0.027(3) 0.041(3) 0.059(3) -0.006(3) -0.002(3) -0.006(2)
O12 0.033(3) 0.035(3) 0.043(3) -0.007(2) 0.007(2) -0.009(2)
O13 0.037(3) 0.070(4) 0.048(3) 0.008(3) -0.003(3) -0.009(3)
O14 0.096(6) 0.059(4) 0.096(5) -0.008(4) 0.013(4) 0.004(4)
O15 0.071(5) 0.100(5) 0.060(4) 0.027(4) -0.006(4) -0.039(4)
O16 0.283(11) 0.283(10) 0.285(11) 0.003(5) 0.126(6) 0.002(5)
N1 0.026(4) 0.089(6) 0.049(4) 0.015(4) 0.011(3) 0.010(4)
N2 0.016(3) 0.037(4) 0.073(5) 0.010(3) -0.006(3) -0.005(3)
N3 0.062(5) 0.079(5) 0.047(4) 0.011(4) -0.003(4) -0.001(4)
N4 0.256(8) 0.251(8) 0.254(8) 0.007(5) 0.117(5) -0.003(5)
N5 0.135(5) 0.152(5) 0.142(6) 0.035(4) 0.058(4) -0.019(4)
N6 0.169(7) 0.167(7) 0.171(7) 0.013(5) 0.069(5) -0.008(5)
C1 0.040(6) 0.036(6) 0.117(10) 0.022(6) -0.006(7) -0.017(4)
C3 0.046(4) 0.058(5) 0.054(5) 0.004(4) 0.020(4) -0.003(4)
C3A 0.034(7) 0.042(7) 0.036(7) -0.001(5) 0.014(5) 0.004(5)
C2 0.025(4) 0.060(6) 0.092(7) 0.019(5) -0.009(5) -0.006(4)
C4 0.035(4) 0.039(4) 0.042(4) 0.000(3) 0.016(3) -0.001(3)
C4A 0.067(8) 0.070(8) 0.070(8) 0.004(5) 0.031(5) -0.001(5)
C5 0.033(5) 0.067(6) 0.107(8) -0.028(6) 0.002(5) 0.005(5)
C6 0.032(6) 0.047(7) 0.057(7) -0.012(6) 0.005(6) -0.016(5)
C6A 0.027(16) 0.08(2) 0.10(3) 0.03(2) -0.002(16) -0.018(15)
C8 0.028(5) 0.103(9) 0.136(11) 0.067(8) -0.017(6) -0.002(5)
C7 0.040(7) 0.074(9) 0.048(7) -0.005(6) 0.020(6) -0.005(6)
C7A 0.056(8) 0.057(9) 0.058(8) 0.007(5) 0.023(5) -0.005(5)
C9 0.042(5) 0.032(4) 0.043(4) -0.004(4) 0.015(4) 0.000(3)
C10 0.032(4) 0.034(4) 0.040(4) 0.002(3) 0.013(3) 0.004(3)
C11 0.023(4) 0.026(4) 0.035(4) 0.002(3) -0.001(3) -0.001(3)
C12 0.023(4) 0.032(4) 0.035(4) 0.001(3) 0.001(3) 0.006(3)
C13 0.025(4) 0.048(5) 0.040(4) 0.000(4) 0.002(3) 0.008(3)
C14 0.033(4) 0.031(4) 0.042(4) 0.013(3) 0.012(3) 0.010(3)
C15 0.031(4) 0.043(5) 0.037(4) 0.009(3) 0.006(3) 0.010(3)
C16 0.026(4) 0.036(4) 0.033(4) -0.002(3) -0.001(3) 0.002(3)
C17 0.028(5) 0.095(8) 0.095(8) 0.056(7) 0.016(6) -0.004(5)
C18 0.034(5) 0.078(7) 0.081(7) 0.036(6) -0.004(5) -0.016(5)
C19 0.026(5) 0.095(8) 0.108(9) 0.053(7) 0.022(6) 0.027(5)
C20 0.042(5) 0.069(6) 0.100(8) 0.014(5) 0.027(5) 0.013(5)
C21 0.020(4) 0.047(5) 0.072(6) 0.020(4) 0.000(4) 0.003(3)
C22 0.035(5) 0.066(6) 0.113(8) -0.025(6) -0.001(5) 0.000(4)
C23 0.036(5) 0.089(8) 0.092(8) 0.001(6) -0.015(5) 0.005(5)
C24 0.022(4) 0.045(5) 0.086(6) 0.026(5) 0.008(4) -0.003(4)
C25 0.031(4) 0.040(4) 0.039(4) 0.007(3) 0.002(4) 0.000(3)
C26 0.021(4) 0.029(4) 0.042(4) 0.007(3) -0.006(3) 0.000(3)
C27 0.019(3) 0.041(4) 0.036(4) 0.011(3) 0.002(3) -0.007(3)
C28 0.022(4) 0.031(4) 0.043(4) 0.011(3) 0.002(3) 0.003(3)
C29 0.033(4) 0.033(4) 0.047(4) 0.009(3) 0.005(4) -0.001(3)
C30 0.021(4) 0.041(5) 0.057(5) 0.006(4) 0.007(4) -0.004(3)
C31 0.022(4) 0.026(4) 0.056(5) 0.008(3) 0.000(3) 0.003(3)
C32 0.033(4) 0.038(5) 0.038(4) -0.006(3) 0.008(3) -0.006(3)
C33 0.066(6) 0.053(5) 0.042(4) -0.003(4) 0.006(4) 0.015(4)
C34 0.097(5) 0.116(6) 0.113(6) 0.014(4) 0.029(4) -0.002(4)
C35 0.103(5) 0.092(5) 0.083(5) 0.014(4) 0.034(4) 0.007(4)
C36 0.252(9) 0.251(8) 0.242(9) -0.002(5) 0.116(5) -0.003(5)
C37 0.246(8) 0.240(9) 0.229(9) -0.005(5) 0.107(5) 0.008(5)
C38 0.263(8) 0.265(9) 0.263(9) -0.001(5) 0.119(5) 0.005(5)
C39 0.115(6) 0.116(5) 0.113(6) 0.011(4) 0.047(4) -0.013(4)
C40 0.160(6) 0.144(6) 0.152(7) 0.014(5) 0.065(5) -0.022(4)
C41 0.162(6) 0.167(7) 0.172(7) 0.022(5) 0.065(4) 0.002(4)
C42 0.26(2) 0.209(13) 0.148(16) -0.089(14) 0.071(18) 0.010(15)
C43 0.194(14) 0.213(18) 0.112(12) 0.055(12) 0.058(13) 0.045(12)
C44 0.37(3) 0.181(16) 0.46(4) 0.10(2) 0.14(3) -0.141(19)

loop_
_atom_type_symbol
_atom_type_description
_atom_type_scat_dispersion_real
_atom_type_scat_dispersion_imag
_atom_type_scat_source
C C 0.0033 0.0016 'International Tables Vol C Tables 4.2.6.8 and 6.1.1.4'
H H 0.0000 0.0000 'International Tables Vol C Tables 4.2.6.8 and 6.1.1.4'
N N 0.0061 0.0033 'International Tables Vol C Tables 4.2.6.8 and 6.1.1.4'
O O 0.0106 0.0060 'International Tables Vol C Tables 4.2.6.8 and 6.1.1.4'
Cd Cd -0.8075 1.2024 'International Tables Vol C Tables 4.2.6.8 and 6.1.1.4'

loop_
_geom_angle_atom_site_label_1
_geom_angle_atom_site_label_2
_geom_angle_atom_site_label_3
_geom_angle
_geom_angle_site_symmetry_1
_geom_angle_site_symmetry_3
O1 Cd1 O2A 28.3(5) . .
O1 Cd1 O6 99.9(3) . .
O2A Cd1 O6 98.2(5) . .
O1 Cd1 O10 111.1(3) . .
O2A Cd1 O10 114.8(5) . .
O6 Cd1 O10 146.67(16) . .
O1 Cd1 O4 89.8(3) . .
O2A Cd1 O4 117.9(5) . .
O6 Cd1 O4 83.26(16) . .
O10 Cd1 O4 84.78(17) . .
O1 Cd1 O12 124.2(3) . .
O2A Cd1 O12 95.9(5) . .
O6 Cd1 O12 80.20(17) . .
O10 Cd1 O12 91.87(17) . .
O4 Cd1 O12 144.14(16) . .
O1 Cd1 O2 54.9(3) . .
O2A Cd1 O2 36.4(6) . .
O6 Cd1 O2 127.1(2) . .
O10 Cd1 O2 82.5(2) . .
O4 Cd1 O2 133.9(2) . .
O12 Cd1 O2 80.5(2) . .
O1 Cd1 O1A 33.1(5) . .
O2A Cd1 O1A 51.1(6) . .
O6 Cd1 O1A 129.4(5) . .
O10 Cd1 O1A 78.6(5) . .
O4 Cd1 O1A 80.6(5) . .
O12 Cd1 O1A 133.7(5) . .
O2 Cd1 O1A 53.5(5) . .
O1 Cd1 O9 156.2(3) . .
O2A Cd1 O9 164.7(5) . .
O6 Cd1 O9 93.99(14) . .
O10 Cd1 O9 52.71(14) . .
O4 Cd1 O9 72.65(16) . .
O12 Cd1 O9 77.00(15) . .
O2 Cd1 O9 128.2(2) . .
O1A Cd1 O9 125.4(5) . .
O1 Cd1 C1 24.0(4) . .
O2A Cd1 C1 21.0(5) . .
O6 Cd1 C1 116.7(2) . .
O10 Cd1 C1 96.6(2) . .
O4 Cd1 C1 108.0(3) . .
O12 Cd1 C1 107.9(3) . .
O2 Cd1 C1 31.3(3) . .
O1A Cd1 C1 31.6(5) . .
O9 Cd1 C1 149.3(2) . .
O14 Cd2 O3 99.1(3) . .
O14 Cd2 O7 95.1(3) . .
O3 Cd2 O7 161.2(2) . .
O14 Cd2 O13 95.7(2) . .
O3 Cd2 O13 84.48(19) . .
O7 Cd2 O13 81.8(2) . .
O14 Cd2 O5 170.9(2) . .
O3 Cd2 O5 85.82(18) . .
O7 Cd2 O5 81.9(3) . .
O13 Cd2 O5 92.34(18) . .
O14 Cd2 O9 99.1(2) . .
O3 Cd2 O9 109.08(16) . .
O7 Cd2 O9 80.6(2) . .
O13 Cd2 O9 157.93(19) . .
O5 Cd2 O9 72.04(15) . .
O14 Cd2 Cd3 129.7(2) . .
O3 Cd2 Cd3 121.62(13) . .
O7 Cd2 Cd3 54.6(2) . .
O13 Cd2 Cd3 114.91(15) . .
O5 Cd2 Cd3 42.06(12) . .
O9 Cd2 Cd3 43.23(11) . .
O8 Cd3 O15 106.9(3) . .
O8 Cd3 O11 102.0(3) . .
O15 Cd3 O11 111.5(2) . .
O8 Cd3 O5 86.3(2) . .
O15 Cd3 O5 155.2(2) . .
O11 Cd3 O5 85.21(18) . .
O8 Cd3 O9 121.1(3) . .
O15 Cd3 O9 83.8(2) . .
O11 Cd3 O9 128.25(17) . .
O5 Cd3 O9 71.48(15) . .
O8 Cd3 O12 156.3(3) . .
O15 Cd3 O12 87.9(2) . .
O11 Cd3 O12 54.68(16) . .
O5 Cd3 O12 87.38(15) . .
O9 Cd3 O12 78.11(15) . .
O8 Cd3 C32 128.5(3) . .
O15 Cd3 C32 102.3(2) . .
O11 Cd3 C32 26.84(19) . .
O5 Cd3 C32 84.28(19) . .
O9 Cd3 C32 103.35(19) . .
O12 Cd3 C32 27.92(18) . .
O8 Cd3 Cd2 85.0(3) . .
O15 Cd3 Cd2 116.7(2) . .
O11 Cd3 Cd2 126.71(14) . .
O5 Cd3 Cd2 42.09(11) . .
O9 Cd3 Cd2 42.49(11) . .
O12 Cd3 Cd2 105.18(11) . .
C32 Cd3 Cd2 117.77(15) . .
O2A O1 C1 53.2(12) . .
O2A O1 O1A 113.8(16) . .
C1 O1 O1A 68.1(11) . .
O2A O1 Cd1 77.4(11) . .
C1 O1 Cd1 101.3(9) . .
O1A O1 Cd1 87.7(8) . .
O1 O1A C1 45.8(8) . .
O1 O1A Cd1 59.2(7) . .
C1 O1A Cd1 77.5(8) . .
C1 O2 O2A 39.9(8) . .
C1 O2 Cd1 83.1(6) . .
O2A O2 Cd1 64.6(8) . .
C1 O2A O1 64.0(15) . .
C1 O2A O2 65.4(15) . .
O1 O2A O2 113.3(16) . .
C1 O2A Cd1 104.0(14) . .
O1 O2A Cd1 74.2(11) . .
O2 O2A Cd1 79.0(8) . .
C9 O3 Cd2 114.0(5) . .
C9 O4 Cd1 120.2(4) . .
C16 O5 Cd2 120.4(4) . .
C16 O5 Cd3 128.7(4) . .
Cd2 O5 Cd3 95.85(17) . .
C16 O6 Cd1 123.9(4) . .
C17 O7 Cd2 132.1(6) . .
C17 O8 Cd3 105.4(7) . .
C25 O9 Cd2 133.3(5) . .
C25 O9 Cd3 130.0(5) . .
Cd2 O9 Cd3 94.27(15) . .
C25 O9 Cd1 85.0(4) . .
Cd2 O9 Cd1 107.15(17) . .
Cd3 O9 Cd1 95.81(15) . .
C25 O10 Cd1 100.5(4) . .
C32 O11 Cd3 98.4(4) . .
C32 O12 Cd1 130.5(5) . .
C32 O12 Cd3 85.3(4) . .
Cd1 O12 Cd3 100.23(16) . .
C33 O13 Cd2 120.6(5) . .
C36 O14 Cd2 130.0(14) . .
C39 O15 Cd3 120.7(8) . .
C8 N1 C14 124.5(8) . .
C24 N2 C30 118.6(7) . .
C33 N3 C35 122.2(9) . .
C33 N3 C34 122.7(9) . .
C35 N3 C34 115.1(8) . .
C37 N4 C36 114(2) . .
C37 N4 C38 134(2) . .
C36 N4 C38 111.0(16) . .
C39 N5 C41 126.1(13) . .
C39 N5 C40 120.2(13) . .
C41 N5 C40 108.6(13) . .
C42 N6 C43 119.0(15) . .
C42 N6 C44 124.2(19) . .
C43 N6 C44 113.9(19) . .
O2A C1 O1 62.8(13) . .
O2A C1 O2 74.6(16) . .
O1 C1 O2 119.1(10) . .
O2A C1 O1A 120.1(18) . .
O1 C1 O1A 66.1(12) . .
O2 C1 O1A 106.6(10) . .
O2A C1 C2 125.2(14) . .
O1 C1 C2 123.5(13) . .
O2 C1 C2 116.3(11) . .
O1A C1 C2 108.0(11) . .
O2A C1 Cd1 55.0(12) . .
O1 C1 Cd1 54.7(6) . .
O2 C1 Cd1 65.6(5) . .
O1A C1 Cd1 70.9(8) . .
C2 C1 Cd1 178.1(10) . .
C2 C3 C4 122.9(12) . .
C2 C3 H3 118.5 . .
C4 C3 H3 118.5 . .
C4A C3A C2 111.6(19) . .
C4A C3A H3A 124.2 . .
C2 C3A H3A 124.2 . .
C3 C2 C7A 80.2(15) . .
C3 C2 C1 122.5(12) . .
C7A C2 C1 123.2(16) . .
C3 C2 C7 120.4(10) . .
C7A C2 C7 65.0(14) . .
C1 C2 C7 117.0(11) . .
C3 C2 C3A 39.7(10) . .
C7A C2 C3A 109.6(18) . .
C1 C2 C3A 119.9(12) . .
C7 C2 C3A 109.6(10) . .
C5 C4 C3 123.7(13) . .
C5 C4 H4 118.1 . .
C3 C4 H4 118.1 . .
C5 C4A C3A 115(2) . .
C5 C4A H4A 122.3 . .
C3A C4A H4A 122.3 . .
C4 C5 C6A 83.5(18) . .
C4 C5 C4A 34.3(10) . .
C6A C5 C4A 116(2) . .
C4 C5 C8 123.9(12) . 2_656
C6A C5 C8 118.0(15) . 2_656
C4A C5 C8 111.2(13) . 2_656
C4 C5 C6 117.0(10) . .
C6A C5 C6 68.8(16) . .
C4A C5 C6 117.9(13) . .
C8 C5 C6 119.0(10) 2_656 .
C7 C6 C5 119.7(10) . .
C7 C6 H6 120.2 . .
C5 C6 H6 120.2 . .
C5 C6A C7A 113(3) . .
C5 C6A H6A 123.4 . .
C7A C6A H6A 123.4 . .
N1 C8 C5 127.0(11) . 2_656
N1 C8 H8 121(10) . .
C5 C8 H8 111(10) 2_656 .
C6 C7 C2 115.9(10) . .
C6 C7 H7 122.0 . .
C2 C7 H7 122.0 . .
C2 C7A C6A 131(3) . .
C2 C7A H7A 114.3 . .
C6A C7A H7A 114.3 . .
O3 C9 O4 123.5(7) . .
O3 C9 C10 116.9(6) . .
O4 C9 C10 119.7(7) . .
C11 C10 C15 119.8(7) . .
C11 C10 C9 119.7(6) . .
C15 C10 C9 120.5(6) . .
C10 C11 C12 119.9(6) . .
C10 C11 H11 120.0 . .
C12 C11 H11 120.0 . .
C11 C12 C13 119.9(6) . .
C11 C12 C16 120.1(6) . 7_556
C13 C12 C16 119.9(6) . 7_556
C12 C13 C14 120.0(7) . .
C12 C13 H13 120.0 . .
C14 C13 H13 120.0 . .
C15 C14 N1 119.0(6) . .
C15 C14 C13 119.0(6) . .
N1 C14 C13 122.0(7) . .
C14 C15 C10 121.4(6) . .
C14 C15 H15 119.3 . .
C10 C15 H15 119.3 . .
O6 C16 O5 124.8(6) . .
O6 C16 C12 119.3(6) . 7_556
O5 C16 C12 115.9(6) . 7_556
O8 C17 O7 127.7(10) . .
O8 C17 C18 116.5(11) . .
O7 C17 C18 115.8(12) . .
C23 C18 C19 118.3(9) . .
C23 C18 C17 120.4(11) . .
C19 C18 C17 121.3(11) . .
C18 C19 C20 123.1(9) . .
C18 C19 H19 118.4 . .
C20 C19 H19 118.4 . .
C21 C20 C19 117.4(10) . .
C21 C20 H20 121.3 . .
C19 C20 H20 121.3 . .
C22 C21 C20 118.7(8) . .
C22 C21 C24 122.3(8) . 5_556
C20 C21 C24 118.9(9) . 5_556
C21 C22 C23 122.0(9) . .
C21 C22 H22 119.0 . .
C23 C22 H22 119.0 . .
C18 C23 C22 120.4(10) . .
C18 C23 H23 119.8 . .
C22 C23 H23 119.8 . .
N2 C24 C21 120.4(8) . 5_556
N2 C24 H24 133(10) . .
C21 C24 H24 49(10) 5_556 .
O10 C25 O9 121.1(6) . .
O10 C25 C26 120.6(6) . .
O9 C25 C26 118.3(6) . .
C27 C26 C31 119.1(6) . .
C27 C26 C25 120.6(6) . .
C31 C26 C25 120.1(6) . .
C26 C27 C28 122.0(6) . .
C26 C27 H27 119.0 . .
C28 C27 H27 119.0 . .
C27 C28 C29 119.3(6) . .
C27 C28 C32 119.2(6) . 4_546
C29 C28 C32 121.3(6) . 4_546
C28 C29 C30 119.7(7) . .
C28 C29 H29 120.1 . .
C30 C29 H29 120.1 . .
C29 C30 C31 119.2(6) . .
C29 C30 N2 119.3(6) . .
C31 C30 N2 121.0(6) . .
C26 C31 C30 120.7(6) . .
C26 C31 H31 119.7 . .
C30 C31 H31 119.7 . .
O11 C32 O12 121.3(6) . .
O11 C32 C28 119.8(7) . 4_556
O12 C32 C28 118.9(6) . 4_556
O11 C32 Cd3 54.7(3) . .
O12 C32 Cd3 66.8(3) . .
C28 C32 Cd3 171.2(5) 4_556 .
O13 C33 N3 125.3(9) . .
N3 C34 H34A 109.5 . .
N3 C34 H34B 109.5 . .
H34A C34 H34B 109.5 . .
N3 C34 H34C 109.5 . .
H34A C34 H34C 109.5 . .
H34B C34 H34C 109.5 . .
N3 C35 H35A 109.5 . .
N3 C35 H35B 109.5 . .
H35A C35 H35B 109.5 . .
N3 C35 H35C 109.5 . .
H35A C35 H35C 109.5 . .
H35B C35 H35C 109.5 . .
O14 C36 N4 126(2) . .
N4 C37 H37A 109.5 . .
N4 C37 H37B 109.5 . .
H37A C37 H37B 109.5 . .
N4 C37 H37C 109.5 . .
H37A C37 H37C 109.5 . .
H37B C37 H37C 109.5 . .
N4 C38 H38A 109.5 . .
N4 C38 H38B 109.5 . .
H38A C38 H38B 109.5 . .
N4 C38 H38C 109.5 . .
H38A C38 H38C 109.5 . .
H38B C38 H38C 109.5 . .
O15 C39 N5 123.2(13) . .
N5 C40 H40A 109.5 . .
N5 C40 H40B 109.5 . .
H40A C40 H40B 109.5 . .
N5 C40 H40C 109.5 . .
H40A C40 H40C 109.5 . .
H40B C40 H40C 109.5 . .
N5 C41 H41A 109.5 . .
N5 C41 H41B 109.5 . .
H41A C41 H41B 109.5 . .
N5 C41 H41C 109.5 . .
H41A C41 H41C 109.5 . .
H41B C41 H41C 109.5 . .
O16 C42 N6 106.5(19) . .
N6 C43 H43A 109.5 . .
N6 C43 H43B 109.5 . .
H43A C43 H43B 109.5 . .
N6 C43 H43C 109.5 . .
H43A C43 H43C 109.5 . .
H43B C43 H43C 109.5 . .
N6 C44 H44A 109.5 . .
N6 C44 H44B 109.5 . .
H44A C44 H44B 109.5 . .
N6 C44 H44C 109.5 . .
H44A C44 H44C 109.5 . .
H44B C44 H44C 109.5 . .

loop_
_geom_bond_atom_site_label_1
_geom_bond_atom_site_label_2
_geom_bond_distance
_geom_bond_site_symmetry_2
Cd1 O1 2.227(8) .
Cd1 O2A 2.259(18) .
Cd1 O6 2.299(4) .
Cd1 O10 2.309(4) .
Cd1 O4 2.331(5) .
Cd1 O12 2.331(5) .
Cd1 O2 2.454(8) .
Cd1 O1A 2.590(17) .
Cd1 O9 2.618(4) .
Cd1 C1 2.675(10) .
Cd2 O14 2.226(6) .
Cd2 O3 2.232(5) .
Cd2 O7 2.273(7) .
Cd2 O13 2.289(5) .
Cd2 O5 2.343(5) .
Cd2 O9 2.356(5) .
Cd2 Cd3 3.4776(8) .
Cd3 O8 2.187(7) .
Cd3 O15 2.210(6) .
Cd3 O11 2.248(5) .
Cd3 O5 2.342(5) .
Cd3 O9 2.389(5) .
Cd3 O12 2.512(4) .
Cd3 C32 2.724(7) .
O1 O2A 1.098(19) .
O1 C1 1.110(14) .
O1 O1A 1.41(2) .
O1A C1 1.44(2) .
O2 C1 1.400(15) .
O2 O2A 1.49(2) .
O2A C1 0.989(19) .
O3 C9 1.263(8) .
O4 C9 1.272(8) .
O5 C16 1.285(8) .
O6 C16 1.250(8) .
O7 C17 1.280(13) .
O8 C17 1.263(14) .
O9 C25 1.290(8) .
O10 C25 1.242(8) .
O11 C32 1.243(8) .
O12 C32 1.280(8) .
O13 C33 1.249(10) .
O14 C36 1.244(5) .
O15 C39 1.164(15) .
O16 C42 1.252(5) .
N1 C8 1.166(14) .
N1 C14 1.404(9) .
N2 C24 1.256(10) .
N2 C30 1.419(9) .
N3 C33 1.332(10) .
N3 C35 1.464(12) .
N3 C34 1.470(14) .
N4 C37 1.454(5) .
N4 C36 1.457(5) .
N4 C38 1.461(5) .
N5 C39 1.377(16) .
N5 C41 1.440(18) .
N5 C40 1.534(17) .
N6 C42 1.443(5) .
N6 C43 1.448(5) .
N6 C44 1.454(5) .
C1 C2 1.517(12) .
C3 C2 1.235(15) .
C3 C4 1.399(17) .
C3 H3 0.9300 .
C3A C4A 1.51(3) .
C3A C2 1.68(3) .
C3A H3A 0.9300 .
C2 C7A 1.26(3) .
C2 C7 1.526(15) .
C4 C5 1.298(16) .
C4 H4 0.9300 .
C4A C5 1.45(3) .
C4A H4A 0.9300 .
C5 C6A 1.33(3) .
C5 C8 1.475(13) 2_656
C5 C6 1.496(15) .
C6 C7 1.380(15) .
C6 H6 0.9300 .
C6A C7A 1.42(4) .
C6A H6A 0.9300 .
C8 C5 1.475(13) 2_656
C8 H8 0.95(2) .
C7 H7 0.9300 .
C7A H7A 0.9300 .
C9 C10 1.486(10) .
C10 C11 1.389(9) .
C10 C15 1.406(9) .
C11 C12 1.401(9) .
C11 H11 0.9300 .
C12 C13 1.403(9) .
C12 C16 1.488(9) 7_556
C13 C14 1.419(9) .
C13 H13 0.9300 .
C14 C15 1.374(10) .
C15 H15 0.9300 .
C16 C12 1.488(9) 7_556
C17 C18 1.518(13) .
C18 C23 1.348(14) .
C18 C19 1.353(14) .
C19 C20 1.421(13) .
C19 H19 0.9300 .
C20 C21 1.381(12) .
C20 H20 0.9300 .
C21 C22 1.365(12) .
C21 C24 1.488(10) 5_556
C22 C23 1.392(12) .
C22 H22 0.9300 .
C23 H23 0.9300 .
C24 C21 1.488(10) 5_556
C24 H24 0.95(2) .
C25 C26 1.477(9) .
C26 C27 1.365(9) .
C26 C31 1.376(9) .
C27 C28 1.381(9) .
C27 H27 0.9300 .
C28 C29 1.383(9) .
C28 C32 1.495(9) 4_546
C29 C30 1.397(10) .
C29 H29 0.9300 .
C30 C31 1.398(9) .
C31 H31 0.9300 .
C32 C28 1.495(9) 4_556
C34 H34A 0.9600 .
C34 H34B 0.9600 .
C34 H34C 0.9600 .
C35 H35A 0.9600 .
C35 H35B 0.9600 .
C35 H35C 0.9600 .
C37 H37A 0.9600 .
C37 H37B 0.9600 .
C37 H37C 0.9600 .
C38 H38A 0.9600 .
C38 H38B 0.9600 .
C38 H38C 0.9600 .
C40 H40A 0.9600 .
C40 H40B 0.9600 .
C40 H40C 0.9600 .
C41 H41A 0.9600 .
C41 H41B 0.9600 .
C41 H41C 0.9600 .
C43 H43A 0.9600 .
C43 H43B 0.9600 .
C43 H43C 0.9600 .
C44 H44A 0.9600 .
C44 H44B 0.9600 .
C44 H44C 0.9600 .

loop_
_platon_squeeze_void_nr
_platon_squeeze_void_average_x
_platon_squeeze_void_average_y
_platon_squeeze_void_average_z
_platon_squeeze_void_volume
_platon_squeeze_void_count_electrons
_platon_squeeze_void_content
1 -0.006 -0.250 0.244 2138 391 ' '
2 -0.006 0.250 0.744 2138 391 ' '
3 0.033 0.208 0.176 8 2 ' '
4 0.967 0.208 0.324 8 1 ' '
5 0.467 0.292 0.824 8 1 ' '
6 0.533 0.292 0.676 8 2 ' '
7 0.467 0.708 0.324 8 1 ' '
8 0.533 0.708 0.176 8 2 ' '
9 0.033 0.792 0.676 8 2 ' '
10 0.967 0.792 0.824 8 1 ' '
